data_4337146
loop_
_publ_author_name
'Almodares, Zahra'
'Lucas, Stephanie J.'
'Crossley, Benjamin D.'
'Basri, Aida M.'
'Pask, Christopher M.'
'Hebden, Andrew J.'
'Phillips, Roger M.'
'McGowan, Patrick C.'

_publ_section_title
;
 Rhodium, iridium, and ruthenium half-sandwich picolinamide complexes as
 anticancer agents.
;
_journal_issue 2
_journal_name_full 'Inorganic chemistry'
_journal_page_first 727
_journal_page_last 736
_journal_paper_doi 10.1021/ic401529u
_journal_volume 53
_journal_year 2014
_chemical_formula_moiety 'C26 H23 Cl3 N2 O Ru'
_chemical_formula_sum 'C26 H23 Cl3 N2 O Ru'
_chemical_formula_weight 586.88
_chemical_name_systematic
; 
 ? 
;
_space_group_IT_number 14
_symmetry_cell_setting monoclinic
_symmetry_space_group_name_Hall '-P 2ybc'
_symmetry_space_group_name_H-M 'P 1 21/c 1'
_atom_sites_solution_hydrogens geom
_atom_sites_solution_primary direct
_atom_sites_solution_secondary difmap
_audit_creation_method SHELXL-97
_cell_angle_alpha 90.00
_cell_angle_beta 91.2760(10)
_cell_angle_gamma 90.00
_cell_formula_units_Z 4
_cell_length_a 8.4336(2)
_cell_length_b 14.5042(3)
_cell_length_c 19.5495(6)
_cell_measurement_reflns_used 5471
_cell_measurement_temperature 150(2)
_cell_measurement_theta_max 27.50
_cell_measurement_theta_min 2.42
_cell_volume 2390.75(11)
_computing_cell_refinement 'APEX 2 software, Bruker Nonius 2004'
_computing_data_collection 'APEX 2 software, Bruker Nonius 2004'
_computing_data_reduction 'SAINT, Bruker Nonius 2004'
_computing_molecular_graphics 'ORTEX (McArdle, 1995)'
_computing_publication_material 'local program'
_computing_structure_refinement 'SHELXL-97 (Sheldrick, 1997)'
_computing_structure_solution 'SHELXS-97 (Sheldrick, 1990)'
_diffrn_ambient_temperature 150(2)
_diffrn_detector_area_resol_mean '120 microns'
_diffrn_measured_fraction_theta_full 0.999
_diffrn_measured_fraction_theta_max 0.999
_diffrn_measurement_device_type 'Bruker X8 Apex diffractometer'
_diffrn_measurement_method 'Rotation images'
_diffrn_radiation_monochromator graphite
_diffrn_radiation_source 'fine-focus sealed tube'
_diffrn_radiation_type MoK\a
_diffrn_radiation_wavelength 0.71073
_diffrn_reflns_av_R_equivalents 0.0300
_diffrn_reflns_av_sigmaI/netI 0.0153
_diffrn_reflns_limit_h_max 10
_diffrn_reflns_limit_h_min -10
_diffrn_reflns_limit_k_max 15
_diffrn_reflns_limit_k_min -18
_diffrn_reflns_limit_l_max 25
_diffrn_reflns_limit_l_min -24
_diffrn_reflns_number 48568
_diffrn_reflns_theta_full 27.50
_diffrn_reflns_theta_max 27.50
_diffrn_reflns_theta_min 2.08
_diffrn_standards_decay_% 0
_diffrn_standards_interval_count 0
_diffrn_standards_interval_time 0
_diffrn_standards_number 0
_exptl_absorpt_coefficient_mu 1.014
_exptl_absorpt_correction_T_max 0.8967
_exptl_absorpt_correction_T_min 0.8153
_exptl_absorpt_correction_type multi-scan
_exptl_crystal_colour Red
_exptl_crystal_density_diffrn 1.631
_exptl_crystal_density_method 'not measured'
_exptl_crystal_description Fragment
_exptl_crystal_F_000 1184
_exptl_crystal_size_max 0.21
_exptl_crystal_size_mid 0.15
_exptl_crystal_size_min 0.11
_refine_diff_density_max 0.348
_refine_diff_density_min -0.748
_refine_diff_density_rms 0.062
_refine_ls_extinction_method none
_refine_ls_goodness_of_fit_ref 1.091
_refine_ls_hydrogen_treatment constr
_refine_ls_matrix_type full
_refine_ls_number_parameters 301
_refine_ls_number_reflns 5471
_refine_ls_number_restraints 0
_refine_ls_restrained_S_all 1.091
_refine_ls_R_factor_all 0.0259
_refine_ls_R_factor_gt 0.0213
_refine_ls_shift/su_max 0.002
_refine_ls_shift/su_mean 0.000
_refine_ls_structure_factor_coef Fsqd
_refine_ls_weighting_details 'calc w=1/[\s^2^(Fo^2^)+(0.0213P)^2^+2.1860P] where P=(Fo^2^+2Fc^2^)/3'
_refine_ls_weighting_scheme calc
_refine_ls_wR_factor_gt 0.0514
_refine_ls_wR_factor_ref 0.0553
_reflns_number_gt 4940
_reflns_number_total 5471
_reflns_threshold_expression >2sigma(I)
_cod_data_source_file ic401529u_si_007.cif
_cod_data_source_block m:\picoli~1\monome~1\ciffil~1\17\ajhzc2~1\zc24cl
_cod_depositor_comments
;
The following automatic conversions were performed:

'_symmetry_cell_setting' value 'Monoclinic' changed to 'monoclinic'
according to
/usr/data/users/saulius/automatic-downloads/current/ACS/lib/dictionaries/cif_core.dic
dictionary named 'cif_core.dic' version 2.4.2 from 2011-04-26.

Automatic conversion script
Id: cif_fix_values 2281 2013-09-26 08:29:07Z andrius 
;
_cod_original_sg_symbol_H-M P21/c
_cod_database_code 4337146

loop_
_symmetry_equiv_pos_as_xyz
'x, y, z'
'-x, y+1/2, -z+1/2'
'-x, -y, -z'
'x, -y-1/2, z-1/2'

loop_
_atom_site_label
_atom_site_type_symbol
_atom_site_fract_x
_atom_site_fract_y
_atom_site_fract_z
_atom_site_U_iso_or_equiv
_atom_site_adp_type
_atom_site_occupancy
_atom_site_symmetry_multiplicity
_atom_site_calc_flag
_atom_site_refinement_flags
Ru1 Ru -0.002686(14) 0.752612(8) 0.177108(6) 0.01229(4) Uani 1 1 d .
Cl1 Cl -0.05289(5) 0.90900(3) 0.21311(2) 0.02259(9) Uani 1 1 d .
N1 N -0.05101(15) 0.81305(9) 0.07926(7) 0.0140(3) Uani 1 1 d .
C1 C 0.1432(2) 0.73121(13) 0.27113(9) 0.0225(4) Uani 1 1 d .
Cl2 Cl -0.32807(6) 0.79216(3) 0.30758(2) 0.02800(10) Uani 1 1 d .
O2 O -0.45901(16) 0.76391(12) 0.09004(8) 0.0375(4) Uani 1 1 d .
N2 N -0.24787(16) 0.73197(10) 0.16333(7) 0.0158(3) Uani 1 1 d .
C2 C 0.0329(2) 0.65935(12) 0.26323(9) 0.0214(4) Uani 1 1 d .
H2 H -0.0357 0.6452 0.2997 0.026 Uiso 1 1 calc R
Cl3 Cl -0.34454(6) 0.55471(4) 0.09332(2) 0.03371(12) Uani 1 1 d .
C3 C 0.0218(2) 0.60738(12) 0.20181(9) 0.0192(3) Uani 1 1 d .
H3 H -0.0545 0.5594 0.1979 0.023 Uiso 1 1 calc R
C4 C 0.12167(19) 0.62533(12) 0.14624(9) 0.0181(3) Uani 1 1 d .
C5 C 0.23465(19) 0.69771(12) 0.15514(9) 0.0193(3) Uani 1 1 d .
H5 H 0.3043 0.7113 0.1190 0.023 Uiso 1 1 calc R
C6 C 0.2461(2) 0.74944(12) 0.21550(10) 0.0209(4) Uani 1 1 d .
H6 H 0.3230 0.7971 0.2196 0.025 Uiso 1 1 calc R
C7 C 0.1510(3) 0.78895(16) 0.33458(10) 0.0338(5) Uani 1 1 d .
H7A H 0.0493 0.7858 0.3577 0.051 Uiso 1 1 calc R
H7C H 0.1734 0.8531 0.3223 0.051 Uiso 1 1 calc R
H7B H 0.2355 0.7658 0.3652 0.051 Uiso 1 1 calc R
C8 C 0.1065(2) 0.56937(13) 0.08100(9) 0.0237(4) Uani 1 1 d .
H8 H -0.0088 0.5564 0.0727 0.028 Uiso 1 1 calc R
C9 C 0.1903(3) 0.47684(14) 0.09084(11) 0.0346(5) Uani 1 1 d .
H9C H 0.3051 0.4868 0.0948 0.052 Uiso 1 1 calc R
H9B H 0.1665 0.4370 0.0515 0.052 Uiso 1 1 calc R
H9A H 0.1531 0.4473 0.1326 0.052 Uiso 1 1 calc R
C10 C 0.1674(3) 0.61879(15) 0.01774(11) 0.0403(5) Uani 1 1 d .
H10A H 0.1112 0.6775 0.0118 0.061 Uiso 1 1 calc R
H10B H 0.1488 0.5800 -0.0227 0.061 Uiso 1 1 calc R
H10C H 0.2813 0.6306 0.0236 0.061 Uiso 1 1 calc R
C31 C 0.05405(19) 0.85910(11) 0.03810(8) 0.0149(3) Uani 1 1 d .
C32 C 0.0070(2) 0.88755(11) -0.02910(8) 0.0164(3) Uani 1 1 d .
C33 C -0.1502(2) 0.87135(12) -0.05177(8) 0.0202(3) Uani 1 1 d .
H33 H -0.1832 0.8872 -0.0970 0.024 Uiso 1 1 calc R
C34 C -0.2548(2) 0.83249(13) -0.00782(9) 0.0205(3) Uani 1 1 d .
H34 H -0.3626 0.8238 -0.0214 0.025 Uiso 1 1 calc R
C35 C -0.20060(19) 0.80562(11) 0.05757(8) 0.0167(3) Uani 1 1 d .
C36 C -0.3167(2) 0.76467(13) 0.10603(9) 0.0206(3) Uani 1 1 d .
C37 C -0.34044(18) 0.67101(12) 0.20259(8) 0.0166(3) Uani 1 1 d .
C38 C -0.3830(2) 0.68888(12) 0.26994(9) 0.0192(3) Uani 1 1 d .
C39 C -0.4704(2) 0.62727(14) 0.30851(9) 0.0249(4) Uani 1 1 d .
H39 H -0.4974 0.6423 0.3541 0.030 Uiso 1 1 calc R
C40 C -0.5176(2) 0.54403(15) 0.28010(10) 0.0299(4) Uani 1 1 d .
H40 H -0.5775 0.5016 0.3061 0.036 Uiso 1 1 calc R
C41 C -0.4773(2) 0.52287(14) 0.21388(10) 0.0281(4) Uani 1 1 d .
H41 H -0.5087 0.4657 0.1942 0.034 Uiso 1 1 calc R
C42 C -0.3909(2) 0.58551(13) 0.17626(9) 0.0216(3) Uani 1 1 d .
C43 C 0.2087(2) 0.87998(12) 0.06230(9) 0.0208(3) Uani 1 1 d .
H43 H 0.2399 0.8646 0.1079 0.025 Uiso 1 1 calc R
C44 C 0.3140(2) 0.92228(13) 0.02023(10) 0.0242(4) Uani 1 1 d .
H44 H 0.4189 0.9342 0.0365 0.029 Uiso 1 1 calc R
C45 C 0.2695(2) 0.94835(12) -0.04664(9) 0.0237(4) Uani 1 1 d .
H45 H 0.3446 0.9771 -0.0752 0.028 Uiso 1 1 calc R
C46 C 0.1186(2) 0.93262(12) -0.07082(8) 0.0204(3) Uani 1 1 d .
H46 H 0.0884 0.9519 -0.1157 0.025 Uiso 1 1 calc R

loop_
_atom_site_aniso_label
_atom_site_aniso_U_11
_atom_site_aniso_U_22
_atom_site_aniso_U_33
_atom_site_aniso_U_23
_atom_site_aniso_U_13
_atom_site_aniso_U_12
Ru1 0.00978(7) 0.01360(7) 0.01353(7) 0.00281(4) 0.00107(5) -0.00004(4)
Cl1 0.0310(2) 0.01531(19) 0.02152(19) -0.00002(15) 0.00152(16) 0.00065(16)
N1 0.0117(6) 0.0153(6) 0.0150(6) 0.0021(5) 0.0020(5) 0.0009(5)
C1 0.0211(9) 0.0282(9) 0.0180(8) 0.0033(7) -0.0050(7) 0.0063(7)
Cl2 0.0328(2) 0.0247(2) 0.0269(2) -0.00482(17) 0.00882(18) -0.00192(18)
O2 0.0108(6) 0.0669(11) 0.0347(8) 0.0254(7) -0.0004(5) -0.0025(6)
N2 0.0097(6) 0.0204(7) 0.0174(7) 0.0044(5) 0.0033(5) -0.0010(5)
C2 0.0191(8) 0.0257(9) 0.0194(8) 0.0117(7) 0.0024(6) 0.0046(7)
Cl3 0.0314(2) 0.0427(3) 0.0274(2) -0.0127(2) 0.00934(19) -0.0124(2)
C3 0.0156(8) 0.0151(8) 0.0270(9) 0.0076(7) 0.0006(6) 0.0026(6)
C4 0.0140(7) 0.0172(8) 0.0232(8) 0.0032(6) 0.0013(6) 0.0037(6)
C5 0.0109(7) 0.0226(9) 0.0246(8) 0.0054(7) 0.0024(6) 0.0039(6)
C6 0.0123(8) 0.0237(9) 0.0263(9) 0.0034(7) -0.0054(7) 0.0000(6)
C7 0.0393(11) 0.0410(12) 0.0207(9) -0.0028(8) -0.0080(8) 0.0054(9)
C8 0.0202(8) 0.0224(9) 0.0285(9) -0.0038(7) 0.0010(7) 0.0035(7)
C9 0.0398(12) 0.0252(10) 0.0386(11) -0.0039(8) 0.0010(9) 0.0098(9)
C10 0.0657(16) 0.0309(11) 0.0247(10) -0.0024(8) 0.0075(10) 0.0058(11)
C31 0.0149(7) 0.0130(7) 0.0171(7) 0.0017(6) 0.0050(6) 0.0002(6)
C32 0.0207(8) 0.0139(7) 0.0147(7) -0.0003(6) 0.0046(6) 0.0006(6)
C33 0.0245(9) 0.0230(9) 0.0132(7) 0.0010(6) 0.0003(6) 0.0008(7)
C34 0.0151(8) 0.0272(9) 0.0192(8) 0.0035(7) -0.0021(6) 0.0007(7)
C35 0.0132(7) 0.0190(8) 0.0180(8) 0.0031(6) 0.0025(6) 0.0017(6)
C36 0.0128(8) 0.0286(9) 0.0206(8) 0.0068(7) 0.0031(6) 0.0002(6)
C37 0.0101(7) 0.0207(8) 0.0190(8) 0.0047(6) 0.0017(6) 0.0005(6)
C38 0.0162(8) 0.0216(8) 0.0198(8) 0.0031(6) 0.0021(6) 0.0005(6)
C39 0.0224(9) 0.0338(10) 0.0186(8) 0.0069(7) 0.0040(7) -0.0034(8)
C40 0.0274(10) 0.0342(11) 0.0283(10) 0.0104(8) 0.0035(8) -0.0116(8)
C41 0.0264(9) 0.0255(9) 0.0325(10) 0.0014(8) 0.0012(8) -0.0115(8)
C42 0.0166(8) 0.0278(9) 0.0205(8) -0.0004(7) 0.0035(6) -0.0030(7)
C43 0.0166(8) 0.0208(8) 0.0250(9) 0.0071(7) 0.0015(7) -0.0018(6)
C44 0.0162(8) 0.0241(9) 0.0325(10) 0.0042(7) 0.0049(7) -0.0034(7)
C45 0.0264(9) 0.0208(9) 0.0245(9) 0.0002(7) 0.0124(7) -0.0057(7)
C46 0.0297(9) 0.0170(8) 0.0149(7) -0.0007(6) 0.0081(7) -0.0029(7)

loop_
_atom_type_symbol
_atom_type_description
_atom_type_scat_dispersion_real
_atom_type_scat_dispersion_imag
_atom_type_scat_source
C C 0.0033 0.0016 'International Tables Vol C Tables 4.2.6.8 and 6.1.1.4'
H H 0.0000 0.0000 'International Tables Vol C Tables 4.2.6.8 and 6.1.1.4'
N N 0.0061 0.0033 'International Tables Vol C Tables 4.2.6.8 and 6.1.1.4'
O O 0.0106 0.0060 'International Tables Vol C Tables 4.2.6.8 and 6.1.1.4'
Cl Cl 0.1484 0.1585 'International Tables Vol C Tables 4.2.6.8 and 6.1.1.4'
Ru Ru -1.2594 0.8363 'International Tables Vol C Tables 4.2.6.8 and 6.1.1.4'

loop_
_geom_angle_atom_site_label_1
_geom_angle_atom_site_label_2
_geom_angle_atom_site_label_3
_geom_angle
N2 Ru1 N1 77.05(5)
N2 Ru1 C3 88.78(6)
N1 Ru1 C3 127.83(6)
N2 Ru1 C2 97.41(6)
N1 Ru1 C2 165.70(6)
C3 Ru1 C2 38.12(7)
N2 Ru1 C5 144.95(6)
N1 Ru1 C5 97.46(6)
C3 Ru1 C5 67.08(6)
C2 Ru1 C5 79.40(6)
N2 Ru1 C1 127.91(6)
N1 Ru1 C1 153.40(6)
C3 Ru1 C1 68.30(7)
C2 Ru1 C1 37.30(7)
C5 Ru1 C1 67.71(7)
N2 Ru1 C6 164.49(6)
N1 Ru1 C6 118.23(6)
C3 Ru1 C6 79.60(6)
C2 Ru1 C6 67.12(7)
C5 Ru1 C6 36.94(7)
C1 Ru1 C6 37.76(7)
N2 Ru1 C4 108.49(6)
N1 Ru1 C4 100.39(6)
C3 Ru1 C4 37.61(6)
C2 Ru1 C4 68.56(6)
C5 Ru1 C4 37.64(6)
C1 Ru1 C4 81.45(7)
C6 Ru1 C4 67.90(6)
N2 Ru1 Cl1 89.59(4)
N1 Ru1 Cl1 81.04(4)
C3 Ru1 Cl1 149.69(5)
C2 Ru1 Cl1 112.37(5)
C5 Ru1 Cl1 124.17(5)
C1 Ru1 Cl1 89.29(5)
C6 Ru1 Cl1 95.27(5)
C4 Ru1 Cl1 161.78(5)
C35 N1 C31 118.07(14)
C35 N1 Ru1 114.48(10)
C31 N1 Ru1 127.44(11)
C2 C1 C6 117.73(16)
C2 C1 C7 121.59(17)
C6 C1 C7 120.65(18)
C2 C1 Ru1 69.98(10)
C6 C1 Ru1 71.21(10)
C7 C1 Ru1 128.60(13)
C36 N2 C37 116.18(14)
C36 N2 Ru1 117.67(11)
C37 N2 Ru1 124.91(11)
C1 C2 C3 121.25(16)
C1 C2 Ru1 72.72(10)
C3 C2 Ru1 70.74(9)
C1 C2 H2 119.4
C3 C2 H2 119.4
Ru1 C2 H2 129.7
C4 C3 C2 121.56(16)
C4 C3 Ru1 72.88(10)
C2 C3 Ru1 71.14(10)
C4 C3 H3 119.2
C2 C3 H3 119.2
Ru1 C3 H3 129.2
C3 C4 C5 116.73(16)
C3 C4 C8 120.52(16)
C5 C4 C8 122.75(15)
C3 C4 Ru1 69.52(9)
C5 C4 Ru1 70.86(10)
C8 C4 Ru1 130.15(12)
C6 C5 C4 122.07(16)
C6 C5 Ru1 71.83(10)
C4 C5 Ru1 71.50(9)
C6 C5 H5 119.0
C4 C5 H5 119.0
Ru1 C5 H5 130.5
C5 C6 C1 120.66(16)
C5 C6 Ru1 71.23(10)
C1 C6 Ru1 71.03(10)
C5 C6 H6 119.7
C1 C6 H6 119.7
Ru1 C6 H6 130.8
C1 C7 H7A 109.5
C1 C7 H7C 109.5
H7A C7 H7C 109.5
C1 C7 H7B 109.5
H7A C7 H7B 109.5
H7C C7 H7B 109.5
C4 C8 C9 109.56(15)
C4 C8 C10 113.98(16)
C9 C8 C10 110.56(16)
C4 C8 H8 107.5
C9 C8 H8 107.5
C10 C8 H8 107.5
C8 C9 H9C 109.5
C8 C9 H9B 109.5
H9C C9 H9B 109.5
C8 C9 H9A 109.5
H9C C9 H9A 109.5
H9B C9 H9A 109.5
C8 C10 H10A 109.5
C8 C10 H10B 109.5
H10A C10 H10B 109.5
C8 C10 H10C 109.5
H10A C10 H10C 109.5
H10B C10 H10C 109.5
N1 C31 C43 120.57(14)
N1 C31 C32 120.51(15)
C43 C31 C32 118.91(15)
C33 C32 C46 121.86(15)
C33 C32 C31 118.87(15)
C46 C32 C31 119.27(15)
C34 C33 C32 119.14(15)
C34 C33 H33 120.4
C32 C33 H33 120.4
C33 C34 C35 119.08(16)
C33 C34 H34 120.5
C35 C34 H34 120.5
N1 C35 C34 123.84(15)
N1 C35 C36 117.36(14)
C34 C35 C36 118.80(15)
O2 C36 N2 127.65(16)
O2 C36 C35 119.23(16)
N2 C36 C35 113.12(14)
C38 C37 C42 115.29(15)
C38 C37 N2 123.45(16)
C42 C37 N2 121.22(15)
C39 C38 C37 122.83(17)
C39 C38 Cl2 117.79(14)
C37 C38 Cl2 119.37(13)
C40 C39 C38 119.62(17)
C40 C39 H39 120.2
C38 C39 H39 120.2
C41 C40 C39 119.71(17)
C41 C40 H40 120.1
C39 C40 H40 120.1
C40 C41 C42 119.69(18)
C40 C41 H41 120.2
C42 C41 H41 120.2
C41 C42 C37 122.86(17)
C41 C42 Cl3 117.33(15)
C37 C42 Cl3 119.80(13)
C44 C43 C31 120.13(16)
C44 C43 H43 119.9
C31 C43 H43 119.9
C43 C44 C45 121.12(17)
C43 C44 H44 119.4
C45 C44 H44 119.4
C46 C45 C44 120.31(16)
C46 C45 H45 119.8
C44 C45 H45 119.8
C45 C46 C32 120.16(16)
C45 C46 H46 119.9
C32 C46 H46 119.9

loop_
_geom_bond_atom_site_label_1
_geom_bond_atom_site_label_2
_geom_bond_distance
Ru1 N2 2.1007(14)
Ru1 N1 2.1351(13)
Ru1 C3 2.1699(16)
Ru1 C2 2.1753(16)
Ru1 C5 2.2053(16)
Ru1 C1 2.2107(17)
Ru1 C6 2.2130(17)
Ru1 C4 2.2137(17)
Ru1 Cl1 2.4151(4)
N1 C35 1.326(2)
N1 C31 1.382(2)
C1 C2 1.403(3)
C1 C6 1.431(3)
C1 C7 1.497(3)
Cl2 C38 1.7276(18)
O2 C36 1.234(2)
N2 C36 1.337(2)
N2 C37 1.417(2)
C2 C3 1.419(3)
C2 H2 0.9500
Cl3 C42 1.7349(18)
C3 C4 1.414(2)
C3 H3 0.9500
C4 C5 1.426(2)
C4 C8 1.515(2)
C5 C6 1.400(3)
C5 H5 0.9500
C6 H6 0.9500
C7 H7A 0.9800
C7 H7C 0.9800
C7 H7B 0.9800
C8 C9 1.527(3)
C8 C10 1.528(3)
C8 H8 1.0000
C9 H9C 0.9800
C9 H9B 0.9800
C9 H9A 0.9800
C10 H10A 0.9800
C10 H10B 0.9800
C10 H10C 0.9800
C31 C43 1.411(2)
C31 C32 1.425(2)
C32 C33 1.409(2)
C32 C46 1.419(2)
C33 C34 1.366(2)
C33 H33 0.9500
C34 C35 1.403(2)
C34 H34 0.9500
C35 C36 1.500(2)
C37 C38 1.396(2)
C37 C42 1.405(2)
C38 C39 1.391(2)
C39 C40 1.384(3)
C39 H39 0.9500
C40 C41 1.380(3)
C40 H40 0.9500
C41 C42 1.386(2)
C41 H41 0.9500
C43 C44 1.369(2)
C43 H43 0.9500
C44 C45 1.404(3)
C44 H44 0.9500
C45 C46 1.367(3)
C45 H45 0.9500
C46 H46 0.9500
